data_4320557
loop_
_publ_author_name
'Mi-Sook Seo'
'Vladimir P. Fedin'
'Maxim N. Sokolov'
'Rita Hernandez-Molina'
'Achim Sokolowski'
'Mark R. J. Elsegood'
'William Clegg'
'A. Geoffrey Sykes'

_publ_section_title
;
 Preparation, Structure, and Reactivity of Ge-Containing Heterometallic
 Cube Derivatives of [M3E4(H2O)9]4+ (M = Mo, W; E = S, Se)
;
_journal_name_full 'Inorganic Chemistry'
_journal_page_first 6115
_journal_page_last 6122
_journal_paper_doi 10.1021/ic010256l
_journal_volume 40
_journal_year 2001
_chemical_formula_sum 'C56 H82 Ge O65 S16 W6'
_chemical_formula_weight 3483.87
_chemical_name_systematic
;
?
;
_space_group_IT_number 2
_symmetry_cell_setting triclinic
_symmetry_space_group_name_Hall '-P 1'
_symmetry_space_group_name_H-M 'P -1'
_atom_sites_solution_hydrogens geom
_atom_sites_solution_primary direct
_atom_sites_solution_secondary difmap
_audit_creation_method SHELXL-97
_cell_angle_alpha 92.715(2)
_cell_angle_beta 104.859(2)
_cell_angle_gamma 117.882(2)
_cell_formula_units_Z 1
_cell_length_a 13.6001(13)
_cell_length_b 13.9790(14)
_cell_length_c 18.4290(18)
_cell_measurement_reflns_used 14150
_cell_measurement_temperature 160(2)
_cell_measurement_theta_max 28.31
_cell_measurement_theta_min 2.69
_cell_volume 2935.4(5)
_computing_cell_refinement 'local programs'
_computing_data_collection 'Bruker SMART'
_computing_data_reduction 'Bruker SAINT'
_computing_molecular_graphics 'Bruker SHELXTL'
_computing_publication_material 'SHELXTL and local programs'
_computing_structure_refinement 'Bruker SHELXTL'
_computing_structure_solution 'Bruker SHELXTL'
_diffrn_ambient_temperature 160(2)
_diffrn_measured_fraction_theta_full 0.984
_diffrn_measured_fraction_theta_max 0.984
_diffrn_measurement_device_type 'Bruker SMART CCD diffractometer'
_diffrn_measurement_method '\w rotation with narrow frames'
_diffrn_radiation_monochromator graphite
_diffrn_radiation_source 'fine-focus sealed tube'
_diffrn_radiation_type MoK\a
_diffrn_radiation_wavelength 0.71073
_diffrn_reflns_av_R_equivalents 0.0607
_diffrn_reflns_av_sigmaI/netI 0.1181
_diffrn_reflns_limit_h_max 16
_diffrn_reflns_limit_h_min -16
_diffrn_reflns_limit_k_max 16
_diffrn_reflns_limit_k_min -16
_diffrn_reflns_limit_l_max 21
_diffrn_reflns_limit_l_min -21
_diffrn_reflns_number 19142
_diffrn_reflns_theta_full 25.00
_diffrn_reflns_theta_max 25.00
_diffrn_reflns_theta_min 1.68
_diffrn_standards_decay_% 0
_diffrn_standards_number 0
_exptl_absorpt_coefficient_mu 6.483
_exptl_absorpt_correction_T_max 0.881
_exptl_absorpt_correction_T_min 0.081
_exptl_absorpt_correction_type empirical
_exptl_crystal_colour 'brown/purple dichroic'
_exptl_crystal_density_diffrn 1.971
_exptl_crystal_density_method 'not measured'
_exptl_crystal_description plate
_exptl_crystal_F_000 1670
_exptl_crystal_size_max 0.78
_exptl_crystal_size_mid 0.34
_exptl_crystal_size_min 0.02
_refine_diff_density_max 3.619
_refine_diff_density_min -3.982
_refine_diff_density_rms 0.340
_refine_ls_extinction_coef 0.00183(19)
_refine_ls_extinction_expression Fc^*^=kFc[1+0.001xFc^2^\l^3^/sin(2\q)]^-1/4^
_refine_ls_extinction_method SHELXL
_refine_ls_goodness_of_fit_ref 1.100
_refine_ls_hydrogen_treatment mixed
_refine_ls_matrix_type full
_refine_ls_number_parameters 790
_refine_ls_number_reflns 10174
_refine_ls_number_restraints 413
_refine_ls_restrained_S_all 1.082
_refine_ls_R_factor_all 0.1078
_refine_ls_R_factor_gt 0.0816
_refine_ls_shift/su_max 0.002
_refine_ls_shift/su_mean 0.000
_refine_ls_structure_factor_coef Fsqd
_refine_ls_weighting_details 'calc w=1/[\s^2^(Fo^2^)+(0.0962P)^2^+65.6362P] where P=(Fo^2^+2Fc^2^)/3'
_refine_ls_weighting_scheme calc
_refine_ls_wR_factor_gt 0.2025
_refine_ls_wR_factor_ref 0.2097
_reflns_number_gt 7264
_reflns_number_total 10174
_reflns_threshold_expression >2sigma(I)
_cod_data_source_file ic010256l_2.cif
_cod_data_source_block ags31
_cod_database_code 4320557

loop_
_symmetry_equiv_pos_as_xyz
'x, y, z'
'-x, -y, -z'

loop_
_atom_site_label
_atom_site_type_symbol
_atom_site_fract_x
_atom_site_fract_y
_atom_site_fract_z
_atom_site_U_iso_or_equiv
_atom_site_adp_type
_atom_site_occupancy
_atom_site_symmetry_multiplicity
_atom_site_calc_flag
_atom_site_refinement_flags
_atom_site_disorder_assembly
_atom_site_disorder_group
W1 W 0.29718(8) 0.05106(8) 0.53873(8) 0.0135(3) Uani 0.935(3) 1 d PU A 1
W2 W 0.27674(7) 0.15555(7) 0.65367(8) 0.0137(3) Uani 0.935(3) 1 d PU A 1
W3 W 0.27823(7) 0.23164(6) 0.52324(9) 0.0152(3) Uani 0.935(3) 1 d PU A 1
W1X W 0.2840(14) 0.0546(14) 0.5083(13) 0.0202(14) Uani 0.065(3) 1 d PU A 2
W2X W 0.2713(11) 0.1710(11) 0.6210(12) 0.0145(13) Uani 0.065(3) 1 d PU A 2
W3X W 0.2602(12) 0.2376(10) 0.4838(12) 0.0192(15) Uani 0.065(3) 1 d PU A 2
Ge1 Ge 0.0000 0.0000 0.5000 0.0193(6) Uani 1 2 d SU . .
S1 S 0.1491(4) -0.0299(3) 0.5955(3) 0.0176(8) Uani 1 1 d U . .
S2 S 0.1306(4) 0.1874(3) 0.5796(3) 0.0182(8) Uani 1 1 d U . .
S3 S 0.1548(4) 0.0607(3) 0.4397(3) 0.0184(7) Uani 1 1 d U . .
S4 S 0.4393(4) 0.2305(3) 0.6075(3) 0.0211(9) Uani 1 1 d U . .
O1 O 0.2255(12) -0.1168(10) 0.4799(8) 0.031(3) Uani 1 1 d . . .
O2 O 0.4057(11) 0.0700(10) 0.4657(9) 0.033(4) Uani 1 1 d . . .
O3 O 0.4111(10) -0.0009(9) 0.6038(8) 0.022(3) Uani 1 1 d . . .
O4 O 0.3669(10) 0.3127(10) 0.7286(8) 0.027(3) Uani 1 1 d . . .
O5 O 0.3834(10) 0.1222(10) 0.7444(7) 0.026(3) Uani 1 1 d . . .
O6 O 0.1825(12) 0.1226(11) 0.7374(7) 0.028(3) Uani 1 1 d . . .
O7 O 0.3654(11) 0.4054(10) 0.5712(8) 0.032(3) Uani 1 1 d . . .
O8 O 0.3849(12) 0.2972(12) 0.4503(10) 0.048(4) Uani 1 1 d . . .
O9 O 0.1797(12) 0.2878(11) 0.4417(9) 0.039(4) Uani 1 1 d . . .
S5 S 0.6782(4) 0.3781(4) 0.8117(3) 0.0326(12) Uani 1 1 d U B .
O10 O 0.7699(14) 0.4219(13) 0.7729(9) 0.043(3) Uani 1 1 d U . .
O11 O 0.5998(12) 0.4232(12) 0.7944(9) 0.041(3) Uani 1 1 d U . .
O12 O 0.6124(12) 0.2565(12) 0.7931(9) 0.042(3) Uani 1 1 d U . .
C1 C 0.7466(16) 0.4149(15) 0.9105(12) 0.025(3) Uani 1 1 d U . .
C2 C 0.700(4) 0.447(3) 0.961(3) 0.024(5) Uani 0.44(3) 1 d PU B 1
H2 H 0.6319 0.4540 0.9422 0.029 Uiso 0.44(3) 1 calc PR B 1
C3 C 0.756(4) 0.466(4) 1.037(3) 0.027(4) Uani 0.44(3) 1 d PU B 1
H3 H 0.7205 0.4819 1.0713 0.033 Uiso 0.44(3) 1 calc PR B 1
C4 C 0.8559(18) 0.4658(16) 1.0690(13) 0.033(4) Uani 1 1 d U . .
C5 C 0.905(4) 0.437(4) 1.018(3) 0.030(5) Uani 0.44(3) 1 d PU B 1
H5 H 0.9753 0.4336 1.0382 0.036 Uiso 0.44(3) 1 calc PR B 1
C6 C 0.853(4) 0.414(4) 0.942(3) 0.028(5) Uani 0.44(3) 1 d PU B 1
H6 H 0.8878 0.3970 0.9092 0.033 Uiso 0.44(3) 1 calc PR B 1
C7 C 0.913(2) 0.493(2) 1.1536(13) 0.044(5) Uani 1 1 d U B .
H7A H 0.9330 0.5686 1.1734 0.066 Uiso 1 1 calc R . .
H7B H 0.9852 0.4885 1.1652 0.066 Uiso 1 1 calc R . .
H7C H 0.8597 0.4414 1.1777 0.066 Uiso 1 1 calc R . .
C2X C 0.762(4) 0.506(3) 0.954(2) 0.039(11) Uani 0.56(3) 1 d P B 2
H2X H 0.7372 0.5530 0.9304 0.047 Uiso 0.56(3) 1 calc PR B 2
C3X C 0.813(3) 0.530(3) 1.031(3) 0.043(12) Uani 0.56(3) 1 d P B 2
H3X H 0.8206 0.5923 1.0601 0.051 Uiso 0.56(3) 1 calc PR B 2
C5X C 0.839(4) 0.374(4) 1.024(3) 0.051(14) Uani 0.56(3) 1 d P B 2
H5X H 0.8678 0.3288 1.0480 0.062 Uiso 0.56(3) 1 calc PR B 2
C6X C 0.783(4) 0.345(5) 0.948(4) 0.070(19) Uani 0.56(3) 1 d P B 2
H6X H 0.7674 0.2788 0.9198 0.083 Uiso 0.56(3) 1 calc PR B 2
S6 S 0.5853(5) 0.3736(5) 0.2637(3) 0.0381(14) Uani 1 1 d . C .
O13 O 0.7120(14) 0.4310(15) 0.2843(10) 0.059(5) Uani 1 1 d . . .
O14 O 0.5382(15) 0.4392(13) 0.2908(9) 0.048(4) Uani 1 1 d . . .
O15 O 0.5416(14) 0.2646(14) 0.2873(9) 0.044(4) Uani 1 1 d . . .
C8 C 0.5271(19) 0.3441(17) 0.1625(12) 0.033(4) Uani 1 1 d U . .
C9 C 0.464(2) 0.384(2) 0.1253(14) 0.045(4) Uani 1 1 d U C .
H9 H 0.4476 0.4310 0.1535 0.054 Uiso 1 1 calc R . .
C10 C 0.420(2) 0.361(2) 0.0469(14) 0.048(4) Uani 1 1 d U . .
H10 H 0.3664 0.3841 0.0225 0.057 Uiso 1 1 calc R C .
C11 C 0.451(2) 0.305(2) 0.0025(13) 0.041(4) Uani 1 1 d U C .
C12 C 0.494(4) 0.235(4) 0.043(3) 0.038(5) Uani 0.50(4) 1 d PU C 1
H12 H 0.4947 0.1765 0.0150 0.045 Uiso 0.50(4) 1 calc PR C 1
C13 C 0.534(4) 0.260(4) 0.124(3) 0.035(5) Uani 0.50(4) 1 d PU C 1
H13 H 0.5652 0.2194 0.1519 0.042 Uiso 0.50(4) 1 calc PR C 1
C14 C 0.406(2) 0.284(3) -0.0796(14) 0.060(6) Uani 1 1 d U . .
H14A H 0.3345 0.2116 -0.0979 0.089 Uiso 1 1 calc R C .
H14B H 0.4652 0.2834 -0.1011 0.089 Uiso 1 1 calc R . .
H14C H 0.3891 0.3413 -0.0959 0.089 Uiso 1 1 calc R . .
C12X C 0.549(4) 0.304(3) 0.044(2) 0.029(11) Uani 0.50(4) 1 d PU C 2
H12X H 0.5893 0.2842 0.0165 0.035 Uiso 0.50(4) 1 calc PR C 2
C13X C 0.589(4) 0.328(4) 0.117(3) 0.041(13) Uani 0.50(4) 1 d PU C 2
H13X H 0.6631 0.3348 0.1414 0.049 Uiso 0.50(4) 1 calc PR C 2
S7 S 1.0753(4) 0.8853(4) 0.2232(3) 0.0298(12) Uani 1 1 d . . .
O16 O 1.1242(13) 1.0010(12) 0.2449(9) 0.044(4) Uani 1 1 d . . .
O17 O 1.1591(12) 0.8468(13) 0.2425(9) 0.043(4) Uani 1 1 d . . .
O18 O 0.9763(11) 0.8232(12) 0.2545(8) 0.032(3) Uani 1 1 d . . .
C15 C 1.010(2) 0.848(2) 0.1233(13) 0.050(4) Uani 1 1 d U . .
C16 C 0.948(3) 0.892(3) 0.0862(14) 0.060(5) Uani 1 1 d U . .
H16 H 0.9405 0.9462 0.1134 0.072 Uiso 1 1 calc R . .
C17 C 0.896(3) 0.858(3) 0.0069(15) 0.067(5) Uani 1 1 d U . .
H17 H 0.8432 0.8823 -0.0173 0.081 Uiso 1 1 calc R . .
C18 C 0.914(3) 0.797(3) -0.0347(15) 0.064(5) Uani 1 1 d U . .
C19 C 0.970(3) 0.754(3) 0.0003(16) 0.076(5) Uani 1 1 d U . .
H19 H 0.9758 0.6994 -0.0285 0.092 Uiso 1 1 calc R . .
C20 C 1.026(3) 0.783(3) 0.0805(15) 0.071(5) Uani 1 1 d U . .
H20 H 1.0748 0.7547 0.1033 0.085 Uiso 1 1 calc R . .
C21 C 0.864(3) 0.772(2) -0.1244(14) 0.067(7) Uani 1 1 d U . .
H21A H 0.7783 0.7390 -0.1401 0.100 Uiso 1 1 calc R . .
H21B H 0.8839 0.7205 -0.1455 0.100 Uiso 1 1 calc R . .
H21C H 0.8976 0.8407 -0.1435 0.100 Uiso 1 1 calc R . .
S8 S 0.7971(5) 0.1136(5) 0.1815(4) 0.0414(15) Uani 1 1 d . D .
O19 O 0.8666(16) 0.0582(16) 0.2026(10) 0.055(5) Uani 1 1 d . . .
O20 O 0.6973(15) 0.0702(14) 0.2109(12) 0.061(6) Uani 1 1 d . . .
O21 O 0.8690(16) 0.2333(13) 0.2015(10) 0.060(5) Uani 1 1 d . . .
C22 C 0.7395(18) 0.0827(17) 0.0804(14) 0.037(4) Uani 1 1 d U . .
C23 C 0.727(4) -0.015(3) 0.038(3) 0.037(5) Uani 0.50(2) 1 d PU D 1
H23 H 0.7558 -0.0593 0.0630 0.044 Uiso 0.50(2) 1 calc PR D 1
C24 C 0.676(4) -0.038(4) -0.034(3) 0.038(5) Uani 0.50(2) 1 d PU D 1
H24 H 0.6561 -0.1077 -0.0608 0.045 Uiso 0.50(2) 1 calc PR D 1
C25 C 0.6476(18) 0.0322(18) -0.0769(15) 0.041(4) Uani 1 1 d U . .
C26 C 0.667(4) 0.124(4) -0.040(3) 0.044(6) Uani 0.50(2) 1 d PU D 1
H26 H 0.6481 0.1717 -0.0682 0.053 Uiso 0.50(2) 1 calc PR D 1
C27 C 0.714(4) 0.155(4) 0.037(3) 0.038(5) Uani 0.50(2) 1 d PU D 1
H27 H 0.7301 0.2243 0.0623 0.046 Uiso 0.50(2) 1 calc PR D 1
C28 C 0.607(2) 0.010(2) -0.1626(15) 0.051(5) Uani 1 1 d U D .
H28A H 0.6065 0.0748 -0.1804 0.077 Uiso 1 1 calc R . .
H28B H 0.5278 -0.0539 -0.1819 0.077 Uiso 1 1 calc R . .
H28C H 0.6605 -0.0051 -0.1814 0.077 Uiso 1 1 calc R . .
C23X C 0.794(3) 0.058(2) 0.0382(18) 0.004(7) Uani 0.50(2) 1 d PU D 2
H23X H 0.8638 0.0562 0.0624 0.005 Uiso 0.50(2) 1 calc PR D 2
C24X C 0.751(4) 0.035(3) -0.036(3) 0.047(14) Uani 0.50(2) 1 d P D 2
H24X H 0.7933 0.0201 -0.0644 0.056 Uiso 0.50(2) 1 calc PR D 2
C26X C 0.593(4) 0.058(3) -0.040(3) 0.036(12) Uani 0.50(2) 1 d P D 2
H26X H 0.5256 0.0625 -0.0670 0.043 Uiso 0.50(2) 1 calc PR D 2
C27X C 0.630(4) 0.081(3) 0.042(2) 0.029(11) Uani 0.50(2) 1 d P D 2
H27X H 0.5870 0.0951 0.0705 0.035 Uiso 0.50(2) 1 calc PR D 2
O1W O 0.6370(11) 0.1459(11) 0.6780(8) 0.033(3) Uani 1 1 d . . .
O2W O 1.0391(12) 0.7229(11) 0.3757(9) 0.038(4) Uani 1 1 d . . .
O3W O 0.7594(12) 0.6258(11) 0.2160(9) 0.039(4) Uani 1 1 d . . .
O4W O 0.6361(11) 0.1979(11) 0.5386(9) 0.035(4) Uani 1 1 d . . .
O5W O 0.3204(12) 0.8272(12) 0.6633(10) 0.045(4) Uani 1 1 d . . .
O6W O 0.8988(17) 0.8039(18) 0.7024(11) 0.068(6) Uani 1 1 d . . .
O7W O 0.8851(14) 0.4202(16) 0.6725(9) 0.065(6) Uani 1 1 d . . .
O8W O 1.005(2) 0.683(2) 0.5409(18) 0.033(7) Uani 0.50 1 d P . .
O9W O 0.616(2) 0.4560(17) 0.5215(13) 0.113(10) Uani 1 1 d . . .
O10W O 1.0873(19) 0.6173(17) 0.6760(16) 0.096(8) Uani 1 1 d . . .
O11W O 0.3532(17) 0.1287(19) 0.3302(12) 0.110(10) Uani 1 1 d . . .
O12W O 0.676(5) 0.546(5) 0.670(3) 0.113(17) Uani 0.50 1 d PU . .
O13W O 0.734(4) 0.409(4) 0.541(3) 0.14(2) Uani 0.50 1 d PU . .

loop_
_atom_site_aniso_label
_atom_site_aniso_U_11
_atom_site_aniso_U_22
_atom_site_aniso_U_33
_atom_site_aniso_U_23
_atom_site_aniso_U_13
_atom_site_aniso_U_12
W1 0.0102(4) 0.0126(4) 0.0168(6) 0.0026(4) 0.0062(4) 0.0041(3)
W2 0.0107(4) 0.0149(4) 0.0154(6) 0.0027(4) 0.0046(4) 0.0062(3)
W3 0.0114(4) 0.0121(4) 0.0213(8) 0.0057(4) 0.0078(4) 0.0036(3)
W1X 0.007(2) 0.023(4) 0.025(5) 0.000(2) 0.007(2) 0.002(2)
W2X 0.0082(19) 0.013(2) 0.019(2) 0.006(2) 0.008(2) 0.0009(19)
W3X 0.014(3) 0.016(2) 0.011(5) 0.000(3) 0.002(3) -0.004(3)
Ge1 0.0091(10) 0.0152(12) 0.0301(15) 0.0021(11) 0.0080(9) 0.0025(9)
S1 0.0139(17) 0.0137(13) 0.023(2) 0.0030(14) 0.0097(15) 0.0031(12)
S2 0.0103(16) 0.0177(17) 0.026(2) 0.0029(16) 0.0078(15) 0.0056(14)
S3 0.0152(17) 0.0179(17) 0.0198(14) 0.0024(12) 0.0064(11) 0.0062(14)
S4 0.0070(13) 0.0171(15) 0.034(2) 0.0007(15) 0.0062(11) 0.0025(11)
O1 0.032(8) 0.024(7) 0.032(8) -0.015(6) 0.006(7) 0.013(6)
O2 0.027(7) 0.023(7) 0.063(11) 0.017(7) 0.026(8) 0.017(6)
O3 0.013(6) 0.017(6) 0.036(8) 0.004(6) 0.002(6) 0.010(5)
O4 0.016(6) 0.016(6) 0.034(8) -0.016(6) 0.001(6) 0.002(5)
O5 0.012(6) 0.030(7) 0.023(8) 0.000(6) -0.011(5) 0.009(6)
O6 0.036(8) 0.040(8) 0.015(7) 0.000(6) 0.012(6) 0.023(7)
O7 0.019(7) 0.010(6) 0.048(10) -0.006(6) -0.005(6) 0.002(5)
O8 0.026(8) 0.035(8) 0.082(13) 0.024(9) 0.032(9) 0.007(7)
O9 0.026(7) 0.024(7) 0.069(11) 0.020(8) 0.008(8) 0.017(6)
S5 0.021(2) 0.035(3) 0.037(3) -0.006(2) 0.003(2) 0.015(2)
O10 0.050(8) 0.046(7) 0.039(7) 0.004(7) 0.023(7) 0.026(6)
O11 0.027(7) 0.040(7) 0.041(8) -0.013(7) -0.011(6) 0.020(6)
O12 0.028(7) 0.035(3) 0.055(9) -0.006(5) 0.003(6) 0.015(4)
C1 0.023(7) 0.024(7) 0.035(4) 0.010(5) 0.013(4) 0.014(6)
C2 0.028(10) 0.013(11) 0.039(5) 0.017(9) 0.023(7) 0.010(9)
C3 0.033(10) 0.016(11) 0.039(5) 0.014(10) 0.022(8) 0.010(9)
C4 0.034(8) 0.022(8) 0.040(7) 0.010(7) 0.014(6) 0.011(7)
C5 0.025(10) 0.023(11) 0.039(7) 0.009(10) 0.008(7) 0.012(9)
C6 0.025(10) 0.022(11) 0.039(6) 0.006(10) 0.007(6) 0.015(9)
C7 0.046(11) 0.048(12) 0.040(7) 0.015(10) 0.018(8) 0.022(10)
C2X 0.04(2) 0.03(2) 0.04(3) 0.015(19) 0.01(2) 0.00(2)
C3X 0.03(2) 0.02(2) 0.07(4) -0.01(2) 0.02(2) 0.012(19)
C5X 0.04(3) 0.06(3) 0.09(4) 0.04(3) 0.02(3) 0.05(3)
C6X 0.03(2) 0.09(4) 0.11(5) 0.08(4) 0.03(3) 0.03(3)
S6 0.041(3) 0.041(3) 0.038(3) 0.019(3) 0.021(3) 0.019(3)
O13 0.037(10) 0.061(11) 0.053(12) 0.013(9) 0.011(9) 0.007(9)
O14 0.064(11) 0.051(10) 0.040(10) 0.011(8) 0.024(9) 0.034(9)
O15 0.049(10) 0.070(11) 0.031(9) 0.037(8) 0.021(8) 0.037(9)
C8 0.039(9) 0.039(9) 0.029(8) 0.013(7) 0.020(7) 0.021(7)
C9 0.047(9) 0.055(9) 0.039(7) 0.003(8) 0.009(8) 0.033(7)
C10 0.050(10) 0.057(10) 0.040(7) 0.003(8) 0.002(8) 0.036(8)
C11 0.039(9) 0.055(10) 0.034(7) 0.016(7) 0.020(7) 0.023(7)
C12 0.039(12) 0.043(12) 0.038(9) 0.005(9) 0.021(10) 0.022(9)
C13 0.040(12) 0.037(12) 0.037(9) 0.014(9) 0.022(10) 0.020(9)
C14 0.048(13) 0.095(17) 0.035(7) 0.016(10) 0.017(10) 0.032(12)
C12X 0.035(18) 0.010(15) 0.031(18) 0.011(13) 0.013(14) 0.001(13)
C13X 0.034(15) 0.047(16) 0.047(16) -0.005(9) 0.020(10) 0.021(11)
S7 0.020(2) 0.032(3) 0.036(3) 0.004(2) 0.010(2) 0.011(2)
O16 0.036(9) 0.035(8) 0.035(9) -0.002(7) 0.005(7) 0.003(7)
O17 0.027(8) 0.061(10) 0.053(11) 0.016(9) 0.017(8) 0.028(8)
O18 0.017(7) 0.045(9) 0.039(9) 0.008(7) 0.017(7) 0.014(6)
C15 0.072(11) 0.087(12) 0.027(8) 0.015(8) 0.019(8) 0.066(9)
C16 0.088(12) 0.097(12) 0.030(7) 0.010(8) 0.010(9) 0.077(9)
C17 0.089(12) 0.104(12) 0.032(7) 0.008(9) 0.006(8) 0.074(10)
C18 0.080(11) 0.096(12) 0.030(7) 0.007(8) 0.014(8) 0.057(9)
C19 0.101(12) 0.113(13) 0.039(8) -0.009(9) 0.008(9) 0.081(10)
C20 0.097(12) 0.109(13) 0.040(8) -0.006(9) 0.005(9) 0.086(10)
C21 0.074(16) 0.076(17) 0.029(7) 0.011(10) 0.019(10) 0.020(13)
S8 0.041(3) 0.040(3) 0.053(4) 0.023(3) 0.030(3) 0.019(3)
O19 0.071(12) 0.096(14) 0.043(10) 0.040(10) 0.036(10) 0.064(12)
O20 0.064(12) 0.062(11) 0.105(16) 0.057(12) 0.066(12) 0.045(10)
O21 0.071(13) 0.040(10) 0.052(12) 0.007(9) 0.035(10) 0.006(9)
C22 0.028(9) 0.032(9) 0.062(10) 0.012(7) 0.030(8) 0.015(7)
C23 0.026(11) 0.029(10) 0.058(10) 0.009(9) 0.024(10) 0.011(9)
C24 0.024(11) 0.028(10) 0.058(10) 0.012(8) 0.024(10) 0.004(9)
C25 0.026(9) 0.032(8) 0.060(9) 0.013(7) 0.021(8) 0.006(7)
C26 0.027(12) 0.035(10) 0.067(10) 0.012(8) 0.019(11) 0.012(10)
C27 0.024(11) 0.039(10) 0.065(11) 0.013(8) 0.029(11) 0.020(9)
C28 0.040(12) 0.055(13) 0.060(9) 0.013(9) 0.017(11) 0.024(11)
C23X 0.004(7) 0.004(7) 0.004(7) 0.001(2) 0.001(3) 0.002(4)
C24X 0.03(3) 0.02(2) 0.08(4) 0.00(2) 0.01(3) 0.02(2)
C26X 0.02(2) 0.03(2) 0.05(3) 0.00(2) 0.00(2) 0.008(19)
C27X 0.04(3) 0.05(3) 0.03(3) 0.01(2) 0.02(2) 0.04(2)
O1W 0.019(7) 0.038(8) 0.035(9) -0.008(7) 0.000(6) 0.013(6)
O2W 0.022(7) 0.028(8) 0.051(10) 0.000(7) 0.007(7) 0.005(6)
O3W 0.031(8) 0.031(8) 0.051(10) -0.012(7) 0.006(7) 0.018(7)
O4W 0.021(7) 0.038(8) 0.054(10) 0.006(8) 0.020(7) 0.016(6)
O5W 0.030(8) 0.032(8) 0.078(13) 0.026(8) 0.031(9) 0.011(7)
O6W 0.073(13) 0.098(16) 0.048(12) 0.015(11) 0.028(10) 0.049(12)
O7W 0.043(10) 0.100(15) 0.027(9) 0.039(10) 0.008(8) 0.015(10)
O8W 0.016(13) 0.019(13) 0.07(2) 0.016(14) 0.029(14) 0.007(11)
O9W 0.14(2) 0.057(13) 0.083(17) 0.050(13) 0.034(16) -0.004(13)
O10W 0.069(14) 0.060(13) 0.15(2) 0.035(15) 0.059(16) 0.012(11)
O11W 0.052(12) 0.117(18) 0.062(14) 0.025(13) 0.032(11) -0.044(12)
O12W 0.115(18) 0.111(18) 0.111(18) 0.024(6) 0.036(7) 0.054(10)
O13W 0.10(3) 0.06(2) 0.13(3) 0.04(2) -0.08(2) -0.01(2)

loop_
_atom_type_symbol
_atom_type_description
_atom_type_scat_dispersion_real
_atom_type_scat_dispersion_imag
_atom_type_scat_source
C C 0.0033 0.0016 'International Tables Vol C Tables 4.2.6.8 and 6.1.1.4'
H H 0.0000 0.0000 'International Tables Vol C Tables 4.2.6.8 and 6.1.1.4'
O O 0.0106 0.0060 'International Tables Vol C Tables 4.2.6.8 and 6.1.1.4'
S S 0.1246 0.1234 'International Tables Vol C Tables 4.2.6.8 and 6.1.1.4'
Ge Ge 0.1547 1.8001 'International Tables Vol C Tables 4.2.6.8 and 6.1.1.4'
W W -0.8490 6.8722 'International Tables Vol C Tables 4.2.6.8 and 6.1.1.4'

loop_
_geom_angle_atom_site_label_1
_geom_angle_atom_site_label_2
_geom_angle_atom_site_label_3
_geom_angle
_geom_angle_site_symmetry_1
_geom_angle_site_symmetry_3
_geom_angle_publ_flag
O3 W1 O1 76.4(5) . . ?
O3 W1 O2 80.0(5) . . ?
O1 W1 O2 76.8(5) . . ?
O3 W1 S1 97.0(4) . . ?
O1 W1 S1 84.2(4) . . ?
O2 W1 S1 161.0(4) . . ?
O3 W1 S4 86.2(3) . . ?
O1 W1 S4 158.5(4) . . ?
O2 W1 S4 88.1(4) . . ?
S1 W1 S4 110.61(16) . . ?
O3 W1 S3 162.4(4) . . ?
O1 W1 S3 86.7(4) . . ?
O2 W1 S3 91.8(4) . . ?
S1 W1 S3 85.70(16) . . ?
S4 W1 S3 109.23(16) . . ?
O3 W1 W2 98.8(4) . . ?
O1 W1 W2 138.5(4) . . ?
O2 W1 W2 143.8(4) . . ?
S1 W1 W2 55.18(11) . . ?
S4 W1 W2 55.88(12) . . ?
S3 W1 W2 96.93(12) . . ?
O3 W1 W3 141.3(3) . . ?
O1 W1 W3 141.4(4) . . ?
O2 W1 W3 98.4(3) . . ?
S1 W1 W3 95.60(11) . . ?
S4 W1 W3 55.15(12) . . ?
S3 W1 W3 54.97(11) . . ?
W2 W1 W3 60.16(4) . . ?
O4 W2 O5 81.7(5) . . ?
O4 W2 O6 78.1(5) . . ?
O5 W2 O6 77.5(5) . . ?
O4 W2 S1 164.2(4) . . ?
O5 W2 S1 94.6(4) . . ?
O6 W2 S1 86.2(4) . . ?
O4 W2 S2 93.6(4) . . ?
O5 W2 S2 163.5(4) . . ?
O6 W2 S2 86.1(4) . . ?
S1 W2 S2 85.66(16) . . ?
O4 W2 S4 84.7(4) . . ?
O5 W2 S4 86.2(4) . . ?
O6 W2 S4 157.7(4) . . ?
S1 W2 S4 110.47(16) . . ?
S2 W2 S4 109.22(17) . . ?
O4 W2 W1 140.0(3) . . ?
O5 W2 W1 96.8(4) . . ?
O6 W2 W1 141.0(4) . . ?
S1 W2 W1 55.47(11) . . ?
S2 W2 W1 96.96(12) . . ?
S4 W2 W1 55.45(11) . . ?
O4 W2 W3 96.6(4) . . ?
O5 W2 W3 141.1(4) . . ?
O6 W2 W3 140.6(4) . . ?
S1 W2 W3 95.81(12) . . ?
S2 W2 W3 54.99(11) . . ?
S4 W2 W3 55.05(12) . . ?
W1 W2 W3 60.17(3) . . ?
O8 W3 O7 80.1(6) . . ?
O8 W3 O9 77.0(6) . . ?
O7 W3 O9 78.0(5) . . ?
O8 W3 S2 161.2(4) . . ?
O7 W3 S2 93.3(4) . . ?
O9 W3 S2 84.4(4) . . ?
O8 W3 S3 93.5(5) . . ?
O7 W3 S3 162.0(4) . . ?
O9 W3 S3 84.2(4) . . ?
S2 W3 S3 87.40(15) . . ?
O8 W3 S4 87.1(5) . . ?
O7 W3 S4 86.6(4) . . ?
O9 W3 S4 159.4(4) . . ?
S2 W3 S4 110.26(17) . . ?
S3 W3 S4 110.07(16) . . ?
O8 W3 W2 142.7(4) . . ?
O7 W3 W2 98.2(4) . . ?
O9 W3 W2 139.5(4) . . ?
S2 W3 W2 55.34(12) . . ?
S3 W3 W2 96.97(12) . . ?
S4 W3 W2 55.76(12) . . ?
O8 W3 W1 99.1(4) . . ?
O7 W3 W1 141.9(4) . . ?
O9 W3 W1 139.5(4) . . ?
S2 W3 W1 96.84(11) . . ?
S3 W3 W1 55.54(12) . . ?
S4 W3 W1 55.44(11) . . ?
W2 W3 W1 59.67(3) . . ?
S3 W1X O2 115.2(12) . . ?
S3 W1X O1 100.1(9) . . ?
O2 W1X O1 83.2(8) . . ?
S3 W1X S4 116.8(8) . . ?
O2 W1X S4 87.7(7) . . ?
O1 W1X S4 142.3(11) . . ?
S3 W1X S1 87.2(6) . . ?
O2 W1X S1 153.0(11) . . ?
O1 W1X S1 77.8(7) . . ?
S4 W1X S1 95.6(7) . . ?
S3 W1X W2X 88.6(7) . . ?
O2 W1X W2X 135.5(9) . . ?
O1 W1X W2X 131.5(9) . . ?
S4 W1X W2X 47.8(4) . . ?
S1 W1X W2X 54.8(4) . . ?
S3 W1X W3X 51.5(5) . . ?
O2 W1X W3X 104.6(8) . . ?
O1 W1X W3X 151.3(9) . . ?
S4 W1X W3X 66.3(6) . . ?
S1 W1X W3X 101.3(6) . . ?
W2X W1X W3X 60.2(5) . . ?
S2 W2X S4 137.8(11) . . ?
S2 W2X O4 97.9(6) . . ?
S4 W2X O4 85.7(6) . . ?
S2 W2X S1 91.0(5) . . ?
S4 W2X S1 115.2(6) . . ?
O4 W2X S1 135.9(10) . . ?
S2 W2X W1X 107.6(7) . . ?
S4 W2X W1X 63.6(5) . . ?
O4 W2X W1X 149.0(7) . . ?
S1 W2X W1X 62.2(5) . . ?
S2 W2X W3X 67.6(6) . . ?
S4 W2X W3X 72.9(7) . . ?
O4 W2X W3X 115.3(8) . . ?
S1 W2X W3X 108.0(7) . . ?
W1X W2X W3X 61.7(6) . . ?
O9 W3X O8 104.1(13) . . ?
O9 W3X S3 105.0(9) . . ?
O8 W3X S3 110.8(9) . . ?
O9 W3X O7 85.0(8) . . ?
O8 W3X O7 83.2(8) . . ?
S3 W3X O7 159.5(11) . . ?
O9 W3X S2 85.4(8) . . ?
O8 W3X S2 160.5(11) . . ?
S3 W3X S2 82.3(5) . . ?
O7 W3X S2 80.7(6) . . ?
O9 W3X W2X 127.4(10) . . ?
O8 W3X W2X 122.2(11) . . ?
S3 W3X W2X 82.2(7) . . ?
O7 W3X W2X 77.6(7) . . ?
S2 W3X W2X 43.1(4) . . ?
O9 W3X W1X 148.7(9) . . ?
O8 W3X W1X 92.3(8) . . ?
S3 W3X W1X 43.8(5) . . ?
O7 W3X W1X 123.9(8) . . ?
S2 W3X W1X 87.6(6) . . ?
W2X W3X W1X 58.1(5) . . ?
S3 Ge1 S3 179.999(1) 2_556 . ?
S3 Ge1 S2 82.02(14) 2_556 2_556 ?
S3 Ge1 S2 97.98(14) . 2_556 ?
S3 Ge1 S2 97.98(14) 2_556 . ?
S3 Ge1 S2 82.02(14) . . ?
S2 Ge1 S2 180.0 2_556 . ?
S3 Ge1 S1 100.23(14) 2_556 . ?
S3 Ge1 S1 79.77(14) . . ?
S2 Ge1 S1 101.02(14) 2_556 . ?
S2 Ge1 S1 78.98(14) . . ?
S3 Ge1 S1 79.77(14) 2_556 2_556 ?
S3 Ge1 S1 100.23(14) . 2_556 ?
S2 Ge1 S1 78.98(14) 2_556 2_556 ?
S2 Ge1 S1 101.02(14) . 2_556 ?
S1 Ge1 S1 179.999(1) . 2_556 ?
W2 S1 W1 69.35(11) . . ?
W2 S1 W2X 15.3(5) . . ?
W1 S1 W2X 60.5(4) . . ?
W2 S1 Ge1 96.51(16) . . ?
W1 S1 Ge1 95.91(16) . . ?
W2X S1 Ge1 85.1(4) . . ?
W2 S1 W1X 74.2(4) . . ?
W1 S1 W1X 10.7(4) . . ?
W2X S1 W1X 63.0(5) . . ?
Ge1 S1 W1X 85.9(5) . . ?
W2X S2 W3 55.3(6) . . ?
W2X S2 W2 14.4(5) . . ?
W3 S2 W2 69.67(12) . . ?
W2X S2 Ge1 97.2(4) . . ?
W3 S2 Ge1 94.91(16) . . ?
W2 S2 Ge1 97.86(16) . . ?
W2X S2 W3X 69.3(5) . . ?
W3 S2 W3X 14.5(4) . . ?
W2 S2 W3X 83.7(4) . . ?
Ge1 S2 W3X 89.6(3) . . ?
W1X S3 W3X 84.7(7) . . ?
W1X S3 W3 71.6(5) . . ?
W3X S3 W3 18.1(6) . . ?
W1X S3 W1 9.4(6) . . ?
W3X S3 W1 84.5(6) . . ?
W3 S3 W1 69.49(13) . . ?
W1X S3 Ge1 106.9(6) . . ?
W3X S3 Ge1 103.9(4) . . ?
W3 S3 Ge1 95.44(16) . . ?
W1 S3 Ge1 97.83(17) . . ?
W2X S4 W3 53.8(6) . . ?
W2X S4 W1 65.0(4) . . ?
W3 S4 W1 69.41(13) . . ?
W2X S4 W2 15.4(5) . . ?
W3 S4 W2 69.19(12) . . ?
W1 S4 W2 68.68(11) . . ?
W2X S4 W1X 68.6(5) . . ?
W3 S4 W1X 61.5(5) . . ?
W1 S4 W1X 12.0(5) . . ?
W2 S4 W1X 75.2(4) . . ?
W1X O1 W1 14.8(6) . . ?
W1X O2 W1 14.0(6) . . ?
W2 O4 W2X 15.9(5) . . ?
W3 O7 W3X 18.1(5) . . ?
W3X O8 W3 18.6(7) . . ?
W3X O9 W3 14.4(7) . . ?
O11 S5 O12 111.2(9) . . ?
O11 S5 O10 112.8(10) . . ?
O12 S5 O10 110.4(9) . . ?
O11 S5 C1 107.0(9) . . ?
O12 S5 C1 106.3(9) . . ?
O10 S5 C1 108.8(9) . . ?
C2X C1 C2 38(2) . . ?
C2X C1 C6X 118(4) . . ?
C2 C1 C6X 104(3) . . ?
C2X C1 C6 103(3) . . ?
C2 C1 C6 118(3) . . ?
C6X C1 C6 42(2) . . ?
C2X C1 S5 123(2) . . ?
C2 C1 S5 122(2) . . ?
C6X C1 S5 119(3) . . ?
C6 C1 S5 120(2) . . ?
C3 C2 C1 117(4) . . ?
C4 C3 C2 126(4) . . ?
C3 C4 C5X 102(3) . . ?
C3 C4 C3X 39(2) . . ?
C5X C4 C3X 117(3) . . ?
C3 C4 C5 117(3) . . ?
C5X C4 C5 40(2) . . ?
C3X C4 C5 104(3) . . ?
C3 C4 C7 122(3) . . ?
C5X C4 C7 122(3) . . ?
C3X C4 C7 122(3) . . ?
C5 C4 C7 121(3) . . ?
C6 C5 C4 120(4) . . ?
C5 C6 C1 122(4) . . ?
C3X C2X C1 121(4) . . ?
C2X C3X C4 122(4) . . ?
C6X C5X C4 122(4) . . ?
C5X C6X C1 120(5) . . ?
O13 S6 O14 114.1(11) . . ?
O13 S6 O15 110.4(10) . . ?
O14 S6 O15 112.4(9) . . ?
O13 S6 C8 108.0(10) . . ?
O14 S6 C8 105.7(10) . . ?
O15 S6 C8 105.7(10) . . ?
C9 C8 C13 120(3) . . ?
C9 C8 C13X 109(3) . . ?
C13 C8 C13X 39(2) . . ?
C9 C8 S6 122.6(18) . . ?
C13 C8 S6 116(2) . . ?
C13X C8 S6 121(3) . . ?
C8 C9 C10 122(2) . . ?
C9 C10 C11 122(2) . . ?
C12X C11 C10 111(3) . . ?
C12X C11 C14 125(3) . . ?
C10 C11 C14 121(2) . . ?
C12X C11 C12 36(2) . . ?
C10 C11 C12 114(3) . . ?
C14 C11 C12 121(3) . . ?
C13 C12 C11 117(4) . . ?
C8 C13 C12 119(4) . . ?
C13X C12X C11 124(4) . . ?
C12X C13X C8 122(4) . . ?
O16 S7 O17 114.7(10) . . ?
O16 S7 O18 111.2(9) . . ?
O17 S7 O18 110.3(9) . . ?
O16 S7 C15 108.5(11) . . ?
O17 S7 C15 107.0(10) . . ?
O18 S7 C15 104.6(11) . . ?
C20 C15 C16 116(2) . . ?
C20 C15 S7 123(2) . . ?
C16 C15 S7 121.0(19) . . ?
C15 C16 C17 119(2) . . ?
C18 C17 C16 124(3) . . ?
C19 C18 C17 116(3) . . ?
C19 C18 C21 122(3) . . ?
C17 C18 C21 122(3) . . ?
C18 C19 C20 123(3) . . ?
C15 C20 C19 121(3) . . ?
O21 S8 O20 113.3(11) . . ?
O21 S8 O19 112.5(12) . . ?
O20 S8 O19 111.6(10) . . ?
O21 S8 C22 104.9(10) . . ?
O20 S8 C22 107.1(11) . . ?
O19 S8 C22 106.8(10) . . ?
C23X C22 C27 99(3) . . ?
C23X C22 C23 41.5(19) . . ?
C27 C22 C23 118(3) . . ?
C23X C22 C27X 120(3) . . ?
C27 C22 C27X 47(2) . . ?
C23 C22 C27X 104(3) . . ?
C23X C22 S8 120(2) . . ?
C27 C22 S8 123(2) . . ?
C23 C22 S8 119(2) . . ?
C27X C22 S8 120(2) . . ?
C24 C23 C22 117(4) . . ?
C23 C24 C25 125(4) . . ?
C26X C25 C26 46(3) . . ?
C26X C25 C24X 119(4) . . ?
C26 C25 C24X 98(3) . . ?
C26X C25 C24 103(3) . . ?
C26 C25 C24 118(4) . . ?
C24X C25 C24 44(2) . . ?
C26X C25 C28 120(3) . . ?
C26 C25 C28 119(3) . . ?
C24X C25 C28 121(3) . . ?
C24 C25 C28 123(3) . . ?
C25 C26 C27 123(4) . . ?
C26 C27 C22 119(4) . . ?
C24X C23X C22 120(3) . . ?
C23X C24X C25 124(4) . . ?
C25 C26X C27X 121(4) . . ?
C26X C27X C22 116(3) . . ?

loop_
_geom_bond_atom_site_label_1
_geom_bond_atom_site_label_2
_geom_bond_distance
_geom_bond_site_symmetry_2
_geom_bond_publ_flag
W1 O3 2.133(12) . ?
W1 O1 2.170(12) . ?
W1 O2 2.179(13) . ?
W1 S1 2.344(4) . ?
W1 S4 2.354(4) . ?
W1 S3 2.356(5) . ?
W1 W2 2.6622(12) . ?
W1 W3 2.6757(12) . ?
W2 O4 2.135(12) . ?
W2 O5 2.140(12) . ?
W2 O6 2.183(12) . ?
W2 S1 2.336(4) . ?
W2 S2 2.347(5) . ?
W2 S4 2.366(4) . ?
W2 W3 2.6753(13) . ?
W3 O8 2.150(15) . ?
W3 O7 2.157(12) . ?
W3 O9 2.176(13) . ?
W3 S2 2.337(4) . ?
W3 S3 2.339(5) . ?
W3 S4 2.346(5) . ?
W1X S3 1.92(2) . ?
W1X O2 1.94(2) . ?
W1X O1 2.13(2) . ?
W1X S4 2.566(18) . ?
W1X S1 2.647(19) . ?
W1X W2X 2.67(2) . ?
W1X W3X 2.77(2) . ?
W2X S2 1.994(16) . ?
W2X S4 2.124(14) . ?
W2X O4 2.333(19) . ?
W2X S1 2.445(14) . ?
W2X W3X 2.73(2) . ?
W3X O9 1.62(2) . ?
W3X O8 1.792(19) . ?
W3X S3 2.174(13) . ?
W3X O7 2.338(18) . ?
W3X S2 2.697(17) . ?
Ge1 S3 2.451(4) 2_556 ?
Ge1 S3 2.451(4) . ?
Ge1 S2 2.473(4) 2_556 ?
Ge1 S2 2.473(4) . ?
Ge1 S1 2.532(5) . ?
Ge1 S1 2.532(5) 2_556 ?
S5 O11 1.452(15) . ?
S5 O12 1.474(15) . ?
S5 O10 1.492(16) . ?
S5 C1 1.74(2) . ?
C1 C2X 1.37(5) . ?
C1 C2 1.41(5) . ?
C1 C6X 1.41(5) . ?
C1 C6 1.42(5) . ?
C2 C3 1.36(6) . ?
C3 C4 1.34(5) . ?
C4 C5X 1.38(5) . ?
C4 C3X 1.40(5) . ?
C4 C5 1.42(5) . ?
C4 C7 1.49(3) . ?
C5 C6 1.34(7) . ?
C2X C3X 1.35(6) . ?
C5X C6X 1.35(7) . ?
S6 O13 1.449(17) . ?
S6 O14 1.473(17) . ?
S6 O15 1.488(16) . ?
S6 C8 1.77(2) . ?
C8 C9 1.31(3) . ?
C8 C13 1.40(5) . ?
C8 C13X 1.41(5) . ?
C9 C10 1.37(3) . ?
C10 C11 1.37(3) . ?
C11 C12X 1.36(5) . ?
C11 C14 1.44(3) . ?
C11 C12 1.49(5) . ?
C12 C13 1.42(6) . ?
C12X C13X 1.28(6) . ?
S7 O16 1.418(16) . ?
S7 O17 1.449(15) . ?
S7 O18 1.499(13) . ?
S7 C15 1.76(2) . ?
C15 C20 1.29(3) . ?
C15 C16 1.34(3) . ?
C16 C17 1.40(3) . ?
C17 C18 1.26(4) . ?
C18 C19 1.26(4) . ?
C18 C21 1.57(3) . ?
C19 C20 1.42(4) . ?
S8 O21 1.456(17) . ?
S8 O20 1.464(16) . ?
S8 O19 1.471(17) . ?
S8 C22 1.77(3) . ?
C22 C23X 1.34(4) . ?
C22 C27 1.43(5) . ?
C22 C23 1.46(5) . ?
C22 C27X 1.46(4) . ?
C23 C24 1.27(6) . ?
C24 C25 1.42(5) . ?
C25 C26X 1.29(5) . ?
C25 C26 1.30(5) . ?
C25 C24X 1.40(5) . ?
C25 C28 1.50(3) . ?
C26 C27 1.35(7) . ?
C23X C24X 1.30(6) . ?
C26X C27X 1.43(6) . ?
